data_7159549
loop_
_publ_author_name
'Lan, Wenjie'
'Yu, Xuan'
'Li, Mengzhu'
'Lei, Rongchao'
'Qin, Zhaohai'
'Fu, Bin'

_publ_section_title
;
 A concise approach to 2-pyrrolin-5-one scaffold construction from
 &#x3b1;-halohydroxamates and &#x3b2;-keto compounds.
;
_journal_issue 37
_journal_name_full 'Organic &amp; biomolecular chemistry'
_journal_page_first 7535
_journal_page_last 7540
_journal_paper_doi 10.1039/d3ob01140b
_journal_volume 21
_journal_year 2023
_chemical_absolute_configuration unk
_chemical_formula_moiety 'C18 H14 N2 O2'
_chemical_formula_sum 'C18 H14 N2 O2'
_chemical_formula_weight 290.31
_space_group_crystal_system monoclinic
_space_group_IT_number 9
_space_group_name_Hall 'C -2yc'
_space_group_name_H-M_alt 'C 1 c 1'
_atom_sites_solution_hydrogens geom
_atom_sites_solution_primary direct
_atom_sites_solution_secondary difmap
_audit_creation_date 2022-06-24
_audit_creation_method
;
  Olex2 1.1
  (compiled 2011.02.15 svn.r1672, GUI svn.r3494)
;
_audit_update_record
;
2023-01-10 deposited with the CCDC.	2023-08-31 downloaded from the CCDC.
;
_cell_angle_alpha 90.00
_cell_angle_beta 98.346(8)
_cell_angle_gamma 90.00
_cell_formula_units_Z 8
_cell_length_a 11.5249(9)
_cell_length_b 11.4884(10)
_cell_length_c 22.947(3)
_cell_measurement_reflns_used 1531
_cell_measurement_temperature 114.85(10)
_cell_measurement_theta_max 25.1650
_cell_measurement_theta_min 3.4860
_cell_volume 3006.1(5)
_computing_cell_refinement
;
CrysAlisPro, Agilent Technologies,
Version 1.171.37.35 (release 13-08-2014 CrysAlis171 .NET)
(compiled Aug 13 2014,18:06:01)
;
_computing_data_collection
;
CrysAlisPro, Agilent Technologies,
Version 1.171.37.35 (release 13-08-2014 CrysAlis171 .NET)
(compiled Aug 13 2014,18:06:01)
;
_computing_data_reduction
;
CrysAlisPro, Agilent Technologies,
Version 1.171.37.35 (release 13-08-2014 CrysAlis171 .NET)
(compiled Aug 13 2014,18:06:01)
;
_computing_molecular_graphics
;
O. V. Dolomanov, L. J. Bourhis, R. J. Gildea, J. A. K. Howard and H. Puschmann,
OLEX2: a complete structure solution, refinement and analysis program.
J. Appl. Cryst. (2009). 42, 339-341.
;
_computing_publication_material
;
O. V. Dolomanov, L. J. Bourhis, R. J. Gildea, J. A. K. Howard and H. Puschmann,
OLEX2: a complete structure solution, refinement and analysis program.
J. Appl. Cryst. (2009). 42, 339-341.
;
_computing_structure_refinement 'SHELXL-97 (Sheldrick, 1997)'
_computing_structure_solution 'A short history of SHELX (Sheldrick, 2007)/Bruker'
_diffrn_ambient_environment N~2~
_diffrn_ambient_temperature 114.85(10)
_diffrn_detector 'CCD plate'
_diffrn_detector_area_resol_mean 16.0971
_diffrn_detector_type Eos
_diffrn_measured_fraction_theta_full 0.9968
_diffrn_measured_fraction_theta_max 0.6174
_diffrn_measurement_details
;
#__ type_ start__ end____ width___ exp.time_
  1 omega  -54.00   45.00   1.0000    5.0000
omega____ theta____ kappa____ phi______ frames
    -       16.0852  -19.0000   60.0000 99

#__ type_ start__ end____ width___ exp.time_
  2 omega   -7.00   26.00   1.0000    5.0000
omega____ theta____ kappa____ phi______ frames
    -      -10.8508  -99.0000  -56.0000 33

#__ type_ start__ end____ width___ exp.time_
  3 omega   -8.00   54.00   1.0000    5.0000
omega____ theta____ kappa____ phi______ frames
    -       16.0852  -99.0000    0.0000 62

#__ type_ start__ end____ width___ exp.time_
  4 omega    4.00   35.00   1.0000    5.0000
omega____ theta____ kappa____ phi______ frames
    -       16.0852   37.0000 -120.0000 31
;
_diffrn_measurement_device 'four-circle diffractometer'
_diffrn_measurement_device_type 'Xcalibur, Eos, Gemini'
_diffrn_measurement_method '\w scans'
_diffrn_orient_matrix_UB_11 0.0110305000
_diffrn_orient_matrix_UB_12 0.0009184000
_diffrn_orient_matrix_UB_13 -0.0296303000
_diffrn_orient_matrix_UB_21 0.0097383000
_diffrn_orient_matrix_UB_22 0.0608959000
_diffrn_orient_matrix_UB_23 0.0020559000
_diffrn_orient_matrix_UB_31 0.0604307000
_diffrn_orient_matrix_UB_32 -0.0099227000
_diffrn_orient_matrix_UB_33 0.0097062000
_diffrn_radiation_monochromator graphite
_diffrn_radiation_probe x-ray
_diffrn_radiation_type 'Mo K\a'
_diffrn_radiation_wavelength 0.71073
_diffrn_reflns_av_R_equivalents 0.0462
_diffrn_reflns_av_unetI/netI 0.0820
_diffrn_reflns_limit_h_max 13
_diffrn_reflns_limit_h_min -13
_diffrn_reflns_limit_k_max 14
_diffrn_reflns_limit_k_min -13
_diffrn_reflns_limit_l_max 25
_diffrn_reflns_limit_l_min -28
_diffrn_reflns_number 6580
_diffrn_reflns_theta_full 25.99
_diffrn_reflns_theta_max 25.99
_diffrn_reflns_theta_min 2.94
_diffrn_source 'Enhance (Mo) X-ray Source'
_exptl_absorpt_coefficient_mu 0.085
_exptl_absorpt_correction_T_max 1.00000
_exptl_absorpt_correction_T_min 0.86488
_exptl_absorpt_correction_type multi-scan
_exptl_absorpt_process_details
;
CrysAlisPro, Agilent Technologies,
Version 1.171.37.35 (release 13-08-2014 CrysAlis171 .NET)
(compiled Aug 13 2014,18:06:01)
Empirical absorption correction using spherical harmonics,
 implemented in SCALE3 ABSPACK scaling algorithm.
;
_exptl_crystal_density_diffrn 1.283
_exptl_crystal_density_method 'not measured'
_exptl_crystal_description block
_exptl_crystal_F_000 1216
_exptl_crystal_size_max 0.23
_exptl_crystal_size_mid 0.23
_exptl_crystal_size_min 0.14
_refine_diff_density_max 0.205
_refine_diff_density_min -0.259
_refine_diff_density_rms 0.050
_refine_ls_abs_structure_details 'Flack H D (1983), Acta Cryst. A39, 876-881'
_refine_ls_abs_structure_Flack -0.8(15)
_refine_ls_extinction_method none
_refine_ls_goodness_of_fit_ref 1.023
_refine_ls_hydrogen_treatment mixed
_refine_ls_matrix_type full
_refine_ls_number_parameters 397
_refine_ls_number_reflns 4406
_refine_ls_number_restraints 2
_refine_ls_restrained_S_all 1.022
_refine_ls_R_factor_all 0.0710
_refine_ls_R_factor_gt 0.0551
_refine_ls_shift/su_max 0.007
_refine_ls_shift/su_mean 0.001
_refine_ls_structure_factor_coef Fsqd
_refine_ls_weighting_details 'calc w=1/[\s^2^(Fo^2^)+(0.0451P)^2^+0.0000P] where P=(Fo^2^+2Fc^2^)/3'
_refine_ls_weighting_scheme calc
_refine_ls_wR_factor_gt 0.1118
_refine_ls_wR_factor_ref 0.1253
_reflns_number_gt 3542
_reflns_number_total 4406
_reflns_threshold_expression >2sigma(I)
_cod_data_source_file d3ob01140b2.cif
_cod_data_source_block exp_8053
_cod_depositor_comments 'Adding full bibliography for 7159549--7159550.cif.'
_cod_database_code 7159549
_reflns_odcompleteness_completeness 99.68
_reflns_odcompleteness_iscentric 1
_reflns_odcompleteness_theta 25.07

loop_
_space_group_symop_id
_space_group_symop_operation_xyz
1 'x, y, z'
2 'x, -y, z+1/2'
3 'x+1/2, y+1/2, z'
4 'x+1/2, -y+1/2, z+1/2'

loop_
_atom_site_label
_atom_site_type_symbol
_atom_site_fract_x
_atom_site_fract_y
_atom_site_fract_z
_atom_site_U_iso_or_equiv
_atom_site_adp_type
_atom_site_occupancy
_atom_site_symmetry_multiplicity
_atom_site_calc_flag
_atom_site_refinement_flags
_atom_site_disorder_assembly
_atom_site_disorder_group
O3 O 0.02777(18) 0.4225(2) 0.00959(11) 0.0251(6) Uani 1 1 d . . .
N3 N -0.0750(2) 0.4665(3) -0.02171(13) 0.0239(7) Uani 1 1 d . . .
O4 O 0.0098(2) 0.6014(2) -0.07700(12) 0.0313(7) Uani 1 1 d . . .
C20 C -0.2036(3) 0.5772(3) -0.08369(18) 0.0252(8) Uani 1 1 d . . .
H20A H -0.2222 0.5625 -0.1256 0.030 Uiso 1 1 calc R . .
H20B H -0.2250 0.6566 -0.0757 0.030 Uiso 1 1 calc R . .
C31 C 0.1751(3) 0.2762(3) 0.01883(17) 0.0264(9) Uani 1 1 d . . .
C22 C -0.1850(3) 0.4276(3) -0.01301(16) 0.0216(8) Uani 1 1 d . . .
C32 C 0.1619(3) 0.1897(4) 0.05991(18) 0.0345(10) Uani 1 1 d . . .
H32 H 0.0877 0.1606 0.0628 0.041 Uiso 1 1 calc R . .
C19 C -0.0754(3) 0.5552(3) -0.06222(16) 0.0248(9) Uani 1 1 d . . .
C30 C 0.0706(3) 0.3222(3) -0.02131(18) 0.0285(9) Uani 1 1 d . . .
H30A H 0.0929 0.3464 -0.0586 0.034 Uiso 1 1 calc R . .
H30B H 0.0103 0.2629 -0.0287 0.034 Uiso 1 1 calc R . .
C24 C -0.1997(3) 0.3294(3) 0.02618(17) 0.0244(8) Uani 1 1 d . . .
C35 C 0.3826(3) 0.2726(4) 0.0507(2) 0.0417(11) Uani 1 1 d . . .
H35 H 0.4573 0.2997 0.0471 0.050 Uiso 1 1 calc R . .
C29 C -0.1324(3) 0.3182(3) 0.08105(17) 0.0263(9) Uani 1 1 d . . .
H29 H -0.0795 0.3764 0.0950 0.032 Uiso 1 1 calc R . .
C25 C -0.2821(3) 0.2439(3) 0.00607(18) 0.0302(9) Uani 1 1 d . . .
H25 H -0.3291 0.2526 -0.0302 0.036 Uiso 1 1 calc R . .
C21 C -0.2658(3) 0.4913(3) -0.04866(17) 0.0247(9) Uani 1 1 d . . .
C28 C -0.1440(3) 0.2197(4) 0.11541(18) 0.0323(9) Uani 1 1 d . . .
H28 H -0.0982 0.2114 0.1520 0.039 Uiso 1 1 calc R . .
C23 C -0.3888(3) 0.4838(3) -0.05074(18) 0.0289(9) Uani 1 1 d . . .
N4 N -0.4894(3) 0.4793(3) -0.05261(17) 0.0424(9) Uani 1 1 d . . .
C26 C -0.2938(3) 0.1459(4) 0.04022(19) 0.0350(10) Uani 1 1 d . . .
H26 H -0.3479 0.0884 0.0268 0.042 Uiso 1 1 calc R . .
C36 C 0.2867(3) 0.3178(4) 0.01499(18) 0.0329(10) Uani 1 1 d . . .
H36 H 0.2968 0.3764 -0.0118 0.040 Uiso 1 1 calc R . .
C33 C 0.2592(4) 0.1467(4) 0.0968(2) 0.0438(12) Uani 1 1 d . . .
H33 H 0.2497 0.0904 0.1248 0.053 Uiso 1 1 calc R . .
C27 C -0.2243(3) 0.1346(4) 0.0944(2) 0.0354(10) Uani 1 1 d . . .
H27 H -0.2316 0.0686 0.1170 0.043 Uiso 1 1 calc R . .
C34 C 0.3688(4) 0.1877(4) 0.0915(2) 0.0460(12) Uani 1 1 d . . .
H34 H 0.4341 0.1582 0.1156 0.055 Uiso 1 1 calc R . .
O2 O -0.2628(2) 0.1565(2) 0.36594(12) 0.0327(7) Uani 1 1 d . . .
O1 O -0.10791(19) 0.1494(2) 0.28077(11) 0.0270(6) Uani 1 1 d . . .
N1 N -0.1432(2) 0.0552(3) 0.31172(14) 0.0270(8) Uani 1 1 d . . .
C1 C -0.2199(3) 0.0665(3) 0.35207(17) 0.0267(9) Uani 1 1 d . . .
C6 C -0.0238(3) -0.0857(3) 0.26292(17) 0.0241(8) Uani 1 1 d . . .
C13 C 0.0320(3) 0.2976(3) 0.27335(17) 0.0275(9) Uani 1 1 d . . .
C12 C 0.0004(3) 0.2003(3) 0.31148(17) 0.0289(9) Uani 1 1 d . . .
H12A H 0.0624 0.1425 0.3169 0.035 Uiso 1 1 calc R . .
H12B H -0.0117 0.2296 0.3498 0.035 Uiso 1 1 calc R . .
C14 C 0.1108(3) 0.2801(4) 0.23374(18) 0.0318(9) Uani 1 1 d . . .
H14 H 0.1451 0.2074 0.2312 0.038 Uiso 1 1 calc R . .
C2 C -0.2341(3) -0.0562(3) 0.37411(19) 0.0292(9) Uani 1 1 d . . .
H2A H -0.2087 -0.0614 0.4162 0.035 Uiso 1 1 calc R . .
H2B H -0.3150 -0.0816 0.3655 0.035 Uiso 1 1 calc R . .
C4 C -0.1044(3) -0.0592(3) 0.30451(17) 0.0247(9) Uani 1 1 d . . .
C17 C 0.0094(3) 0.4978(4) 0.24049(19) 0.0371(10) Uani 1 1 d . . .
H17 H -0.0250 0.5706 0.2427 0.045 Uiso 1 1 calc R . .
C3 C -0.1563(3) -0.1278(3) 0.34069(18) 0.0266(9) Uani 1 1 d . . .
N2 N -0.1472(3) -0.3516(3) 0.34585(17) 0.0411(9) Uani 1 1 d . . .
C18 C -0.0190(3) 0.4067(4) 0.27580(18) 0.0315(9) Uani 1 1 d . . .
H18 H -0.0732 0.4190 0.3015 0.038 Uiso 1 1 calc R . .
C16 C 0.0892(3) 0.4785(4) 0.20221(19) 0.0377(10) Uani 1 1 d . . .
H16 H 0.1098 0.5394 0.1790 0.045 Uiso 1 1 calc R . .
C15 C 0.1391(3) 0.3704(4) 0.19773(19) 0.0375(11) Uani 1 1 d . . .
H15 H 0.1911 0.3578 0.1709 0.045 Uiso 1 1 calc R . .
C10 C 0.0351(4) -0.0600(4) 0.1669(2) 0.0403(11) Uani 1 1 d . . .
H10 H 0.0229 -0.0257 0.1298 0.048 Uiso 1 1 calc R . .
C11 C -0.0385(3) -0.0354(4) 0.20712(18) 0.0311(9) Uani 1 1 d . . .
H11 H -0.1000 0.0165 0.1969 0.037 Uiso 1 1 calc R . .
C7 C 0.0686(3) -0.1637(3) 0.27724(19) 0.0321(10) Uani 1 1 d . . .
H7 H 0.0805 -0.1990 0.3141 0.038 Uiso 1 1 calc R . .
C5 C -0.1497(3) -0.2508(4) 0.34277(19) 0.0300(9) Uani 1 1 d . . .
C8 C 0.1429(4) -0.1885(4) 0.2361(2) 0.0435(12) Uani 1 1 d . . .
H8 H 0.2038 -0.2415 0.2457 0.052 Uiso 1 1 calc R . .
C9 C 0.1281(4) -0.1364(4) 0.1819(2) 0.0454(12) Uani 1 1 d . . .
H9 H 0.1798 -0.1521 0.1553 0.054 Uiso 1 1 calc R . .

loop_
_atom_site_aniso_label
_atom_site_aniso_U_11
_atom_site_aniso_U_22
_atom_site_aniso_U_33
_atom_site_aniso_U_23
_atom_site_aniso_U_13
_atom_site_aniso_U_12
O3 0.0228(13) 0.0200(14) 0.0320(16) -0.0014(13) 0.0023(11) 0.0004(10)
N3 0.0199(15) 0.0214(17) 0.0298(19) 0.0026(15) 0.0015(13) 0.0024(13)
O4 0.0324(15) 0.0239(15) 0.0382(18) 0.0039(14) 0.0069(12) -0.0050(11)
C20 0.032(2) 0.0143(19) 0.029(2) 0.0020(18) 0.0012(16) 0.0004(15)
C31 0.029(2) 0.021(2) 0.028(2) -0.0039(18) 0.0033(16) 0.0069(16)
C22 0.0225(19) 0.0147(19) 0.028(2) -0.0026(17) 0.0043(15) 0.0004(14)
C32 0.037(2) 0.027(2) 0.042(3) 0.005(2) 0.0131(19) 0.0038(18)
C19 0.031(2) 0.018(2) 0.026(2) -0.0007(18) 0.0075(16) -0.0004(16)
C30 0.028(2) 0.024(2) 0.034(2) -0.0062(19) 0.0076(17) 0.0031(16)
C24 0.0238(19) 0.0193(19) 0.032(2) 0.0026(18) 0.0084(16) 0.0004(15)
C35 0.028(2) 0.048(3) 0.050(3) -0.006(3) 0.0052(19) 0.001(2)
C29 0.029(2) 0.022(2) 0.028(2) -0.0016(19) 0.0056(17) -0.0004(16)
C25 0.023(2) 0.025(2) 0.041(3) 0.002(2) 0.0025(17) -0.0035(15)
C21 0.0203(19) 0.020(2) 0.034(2) -0.0041(18) 0.0039(16) -0.0009(15)
C28 0.031(2) 0.034(2) 0.031(2) 0.007(2) 0.0049(16) 0.0029(18)
C23 0.031(2) 0.021(2) 0.034(2) 0.0025(19) 0.0023(17) 0.0053(16)
N4 0.028(2) 0.045(2) 0.054(3) 0.005(2) 0.0030(16) 0.0069(16)
C26 0.034(2) 0.027(2) 0.044(3) 0.004(2) 0.0041(19) -0.0087(17)
C36 0.034(2) 0.028(2) 0.037(3) 0.002(2) 0.0065(18) 0.0028(17)
C33 0.055(3) 0.028(3) 0.048(3) 0.004(2) 0.005(2) 0.008(2)
C27 0.032(2) 0.029(2) 0.046(3) 0.011(2) 0.0064(19) -0.0042(18)
C34 0.037(3) 0.045(3) 0.053(3) -0.006(3) -0.005(2) 0.015(2)
O2 0.0352(15) 0.0256(16) 0.0380(18) -0.0023(14) 0.0070(12) 0.0055(12)
O1 0.0298(14) 0.0171(14) 0.0344(17) 0.0068(12) 0.0053(11) 0.0001(10)
N1 0.0283(17) 0.0163(17) 0.038(2) 0.0021(15) 0.0093(14) -0.0018(13)
C1 0.022(2) 0.024(2) 0.033(2) -0.0006(19) 0.0010(16) -0.0003(16)
C6 0.0225(18) 0.020(2) 0.029(2) -0.0030(18) 0.0025(15) -0.0045(15)
C13 0.029(2) 0.027(2) 0.025(2) -0.0003(19) -0.0016(16) -0.0040(16)
C12 0.039(2) 0.021(2) 0.026(2) 0.0019(19) 0.0028(17) -0.0020(17)
C14 0.027(2) 0.026(2) 0.042(3) -0.004(2) 0.0035(17) -0.0042(17)
C2 0.027(2) 0.025(2) 0.035(2) -0.0005(19) 0.0050(16) -0.0068(16)
C4 0.0263(19) 0.016(2) 0.030(2) 0.0017(18) -0.0021(16) 0.0017(15)
C17 0.046(3) 0.021(2) 0.045(3) 0.006(2) 0.008(2) 0.0029(18)
C3 0.031(2) 0.0187(19) 0.029(2) 0.0009(19) 0.0027(16) -0.0004(16)
N2 0.055(2) 0.022(2) 0.047(2) 0.0061(19) 0.0099(18) 0.0002(16)
C18 0.035(2) 0.029(2) 0.031(2) -0.001(2) 0.0074(17) -0.0034(18)
C16 0.044(3) 0.032(3) 0.038(3) 0.007(2) 0.005(2) -0.0106(19)
C15 0.036(2) 0.042(3) 0.036(3) 0.000(2) 0.0095(19) -0.0065(19)
C10 0.057(3) 0.031(3) 0.036(3) 0.001(2) 0.017(2) -0.003(2)
C11 0.036(2) 0.024(2) 0.032(2) 0.000(2) 0.0035(18) 0.0027(16)
C7 0.028(2) 0.022(2) 0.045(3) 0.005(2) 0.0028(18) -0.0004(16)
C5 0.034(2) 0.025(2) 0.031(2) 0.005(2) 0.0052(16) -0.0059(17)
C8 0.036(2) 0.034(3) 0.063(3) 0.003(3) 0.017(2) 0.0091(19)
C9 0.049(3) 0.036(3) 0.056(3) -0.004(3) 0.025(2) 0.003(2)

loop_
_atom_type_symbol
_atom_type_description
_atom_type_scat_dispersion_real
_atom_type_scat_dispersion_imag
_atom_type_scat_source
C C 0.0033 0.0016 'International Tables Vol C Tables 4.2.6.8 and 6.1.1.4'
H H 0.0000 0.0000 'International Tables Vol C Tables 4.2.6.8 and 6.1.1.4'
N N 0.0061 0.0033 'International Tables Vol C Tables 4.2.6.8 and 6.1.1.4'
O O 0.0106 0.0060 'International Tables Vol C Tables 4.2.6.8 and 6.1.1.4'

loop_
_geom_angle_atom_site_label_1
_geom_angle_atom_site_label_2
_geom_angle_atom_site_label_3
_geom_angle
_geom_angle_site_symmetry_1
_geom_angle_site_symmetry_3
_geom_angle_publ_flag
N3 O3 C30 110.9(2) . . ?
C22 N3 O3 122.5(3) . . ?
C19 N3 O3 122.5(3) . . ?
C19 N3 C22 115.0(3) . . ?
H20A C20 H20B 109.0 . . ?
C19 C20 H20A 111.1 . . ?
C19 C20 H20B 111.1 . . ?
C19 C20 C21 103.5(3) . . ?
C21 C20 H20A 111.1 . . ?
C21 C20 H20B 111.1 . . ?
C32 C31 C30 120.6(3) . . ?
C36 C31 C32 118.9(3) . . ?
C36 C31 C30 120.5(4) . . ?
N3 C22 C24 121.7(3) . . ?
C21 C22 N3 107.5(3) . . ?
C21 C22 C24 130.6(3) . . ?
C31 C32 H32 119.8 . . ?
C31 C32 C33 120.4(4) . . ?
C33 C32 H32 119.8 . . ?
N3 C19 C20 104.5(3) . . ?
O4 C19 N3 126.2(3) . . ?
O4 C19 C20 129.2(4) . . ?
O3 C30 C31 106.0(3) . . ?
O3 C30 H30A 110.5 . . ?
O3 C30 H30B 110.5 . . ?
C31 C30 H30A 110.5 . . ?
C31 C30 H30B 110.5 . . ?
H30A C30 H30B 108.7 . . ?
C29 C24 C22 121.9(3) . . ?
C29 C24 C25 119.9(4) . . ?
C25 C24 C22 118.1(3) . . ?
C36 C35 H35 119.7 . . ?
C36 C35 C34 120.6(4) . . ?
C34 C35 H35 119.7 . . ?
C24 C29 H29 120.0 . . ?
C24 C29 C28 120.1(4) . . ?
C28 C29 H29 120.0 . . ?
C24 C25 H25 120.0 . . ?
C26 C25 C24 120.0(4) . . ?
C26 C25 H25 120.0 . . ?
C22 C21 C20 109.5(3) . . ?
C22 C21 C23 125.7(3) . . ?
C23 C21 C20 124.8(3) . . ?
C29 C28 H28 120.4 . . ?
C27 C28 C29 119.3(4) . . ?
C27 C28 H28 120.4 . . ?
N4 C23 C21 179.0(4) . . ?
C25 C26 H26 120.3 . . ?
C27 C26 C25 119.5(4) . . ?
C27 C26 H26 120.3 . . ?
C31 C36 H36 119.9 . . ?
C35 C36 C31 120.2(4) . . ?
C35 C36 H36 119.9 . . ?
C32 C33 H33 120.2 . . ?
C34 C33 C32 119.7(4) . . ?
C34 C33 H33 120.2 . . ?
C28 C27 H27 119.4 . . ?
C26 C27 C28 121.2(4) . . ?
C26 C27 H27 119.4 . . ?
C35 C34 H34 119.9 . . ?
C33 C34 C35 120.1(4) . . ?
C33 C34 H34 119.9 . . ?
N1 O1 C12 111.0(3) . . ?
O1 N1 C4 123.2(3) . . ?
C1 N1 O1 122.4(3) . . ?
C1 N1 C4 114.4(3) . . ?
O2 C1 N1 125.8(4) . . ?
O2 C1 C2 129.8(3) . . ?
N1 C1 C2 104.4(3) . . ?
C11 C6 C4 120.7(3) . . ?
C11 C6 C7 118.1(3) . . ?
C7 C6 C4 121.2(4) . . ?
C14 C13 C12 120.8(4) . . ?
C18 C13 C12 120.7(3) . . ?
C18 C13 C14 118.6(4) . . ?
O1 C12 C13 106.2(3) . . ?
O1 C12 H12A 110.5 . . ?
O1 C12 H12B 110.5 . . ?
C13 C12 H12A 110.5 . . ?
C13 C12 H12B 110.5 . . ?
H12A C12 H12B 108.7 . . ?
C13 C14 H14 119.6 . . ?
C13 C14 C15 120.8(4) . . ?
C15 C14 H14 119.6 . . ?
C1 C2 H2A 111.0 . . ?
C1 C2 H2B 111.0 . . ?
H2A C2 H2B 109.0 . . ?
C3 C2 C1 103.7(3) . . ?
C3 C2 H2A 111.0 . . ?
C3 C2 H2B 111.0 . . ?
N1 C4 C6 121.1(3) . . ?
C3 C4 N1 107.3(3) . . ?
C3 C4 C6 131.6(3) . . ?
C18 C17 H17 120.5 . . ?
C16 C17 H17 120.5 . . ?
C16 C17 C18 119.0(4) . . ?
C4 C3 C2 110.2(3) . . ?
C4 C3 C5 125.4(4) . . ?
C5 C3 C2 124.1(3) . . ?
C13 C18 C17 121.2(4) . . ?
C13 C18 H18 119.4 . . ?
C17 C18 H18 119.4 . . ?
C17 C16 H16 119.5 . . ?
C15 C16 C17 121.1(4) . . ?
C15 C16 H16 119.5 . . ?
C14 C15 H15 120.3 . . ?
C16 C15 C14 119.3(4) . . ?
C16 C15 H15 120.3 . . ?
C11 C10 H10 120.2 . . ?
C11 C10 C9 119.6(4) . . ?
C9 C10 H10 120.2 . . ?
C6 C11 H11 119.0 . . ?
C10 C11 C6 121.9(4) . . ?
C10 C11 H11 119.0 . . ?
C6 C7 H7 120.1 . . ?
C6 C7 C8 119.7(4) . . ?
C8 C7 H7 120.1 . . ?
N2 C5 C3 177.6(5) . . ?
C7 C8 H8 119.4 . . ?
C9 C8 C7 121.2(4) . . ?
C9 C8 H8 119.4 . . ?
C10 C9 H9 120.3 . . ?
C8 C9 C10 119.5(4) . . ?
C8 C9 H9 120.3 . . ?

loop_
_geom_bond_atom_site_label_1
_geom_bond_atom_site_label_2
_geom_bond_distance
_geom_bond_site_symmetry_2
_geom_bond_publ_flag
O3 N3 1.389(4) . ?
O3 C30 1.475(4) . ?
N3 C22 1.385(4) . ?
N3 C19 1.379(5) . ?
O4 C19 1.207(4) . ?
C20 H20A 0.9700 . ?
C20 H20B 0.9700 . ?
C20 C19 1.509(5) . ?
C20 C21 1.517(5) . ?
C31 C32 1.393(5) . ?
C31 C30 1.502(5) . ?
C31 C36 1.386(5) . ?
C22 C24 1.468(5) . ?
C22 C21 1.360(5) . ?
C32 H32 0.9300 . ?
C32 C33 1.394(6) . ?
C30 H30A 0.9700 . ?
C30 H30B 0.9700 . ?
C24 C29 1.386(5) . ?
C24 C25 1.397(5) . ?
C35 H35 0.9300 . ?
C35 C36 1.377(6) . ?
C35 C34 1.379(6) . ?
C29 H29 0.9300 . ?
C29 C28 1.397(5) . ?
C25 H25 0.9300 . ?
C25 C26 1.390(5) . ?
C21 C23 1.414(5) . ?
C28 H28 0.9300 . ?
C28 C27 1.384(6) . ?
C23 N4 1.155(4) . ?
C26 H26 0.9300 . ?
C26 C27 1.383(6) . ?
C36 H36 0.9300 . ?
C33 H33 0.9300 . ?
C33 C34 1.370(6) . ?
C27 H27 0.9300 . ?
C34 H34 0.9300 . ?
O2 C1 1.209(4) . ?
O1 N1 1.388(4) . ?
O1 C12 1.464(4) . ?
N1 C1 1.376(4) . ?
N1 C4 1.406(4) . ?
C1 C2 1.515(5) . ?
C6 C4 1.458(5) . ?
C6 C11 1.393(5) . ?
C6 C7 1.393(5) . ?
C13 C12 1.497(5) . ?
C13 C14 1.390(5) . ?
C13 C18 1.388(5) . ?
C12 H12A 0.9700 . ?
C12 H12B 0.9700 . ?
C14 H14 0.9300 . ?
C14 C15 1.393(6) . ?
C2 H2A 0.9700 . ?
C2 H2B 0.9700 . ?
C2 C3 1.506(5) . ?
C4 C3 1.346(5) . ?
C17 H17 0.9300 . ?
C17 C18 1.392(6) . ?
C17 C16 1.379(5) . ?
C3 C5 1.416(5) . ?
N2 C5 1.160(5) . ?
C18 H18 0.9300 . ?
C16 H16 0.9300 . ?
C16 C15 1.379(6) . ?
C15 H15 0.9300 . ?
C10 H10 0.9300 . ?
C10 C11 1.371(5) . ?
C10 C9 1.389(6) . ?
C11 H11 0.9300 . ?
C7 H7 0.9300 . ?
C7 C8 1.393(6) . ?
C8 H8 0.9300 . ?
C8 C9 1.370(6) . ?
C9 H9 0.9300 . ?

loop_
_geom_torsion_atom_site_label_1
_geom_torsion_atom_site_label_2
_geom_torsion_atom_site_label_3
_geom_torsion_atom_site_label_4
_geom_torsion
_geom_torsion_site_symmetry_1
_geom_torsion_site_symmetry_2
_geom_torsion_site_symmetry_3
_geom_torsion_site_symmetry_4
_geom_torsion_publ_flag
O3 N3 C22 C24 -5.7(5) . . . . ?
O3 N3 C22 C21 177.7(3) . . . . ?
O3 N3 C19 O4 3.0(6) . . . . ?
O3 N3 C19 C20 -178.3(3) . . . . ?
N3 O3 C30 C31 -175.3(3) . . . . ?
N3 C22 C24 C29 43.9(5) . . . . ?
N3 C22 C24 C25 -134.2(4) . . . . ?
N3 C22 C21 C20 0.7(4) . . . . ?
N3 C22 C21 C23 -176.1(3) . . . . ?
C20 C21 C23 N4 -30(25) . . . . ?
C31 C32 C33 C34 -1.6(6) . . . . ?
C22 N3 C19 O4 -179.3(4) . . . . ?
C22 N3 C19 C20 -0.6(4) . . . . ?
C22 C24 C29 C28 -175.9(3) . . . . ?
C22 C24 C25 C26 176.0(3) . . . . ?
C22 C21 C23 N4 146(25) . . . . ?
C32 C31 C30 O3 91.0(4) . . . . ?
C32 C31 C36 C35 1.1(6) . . . . ?
C32 C33 C34 C35 1.1(7) . . . . ?
C19 N3 C22 C24 176.6(3) . . . . ?
C19 N3 C22 C21 0.0(4) . . . . ?
C19 C20 C21 C22 -1.0(4) . . . . ?
C19 C20 C21 C23 175.8(3) . . . . ?
C30 O3 N3 C22 90.2(4) . . . . ?
C30 O3 N3 C19 -92.2(4) . . . . ?
C30 C31 C32 C33 179.5(4) . . . . ?
C30 C31 C36 C35 -178.0(4) . . . . ?
C24 C22 C21 C20 -175.5(4) . . . . ?
C24 C22 C21 C23 7.7(6) . . . . ?
C24 C29 C28 C27 -0.9(6) . . . . ?
C24 C25 C26 C27 0.7(6) . . . . ?
C29 C24 C25 C26 -2.1(6) . . . . ?
C29 C28 C27 C26 -0.6(6) . . . . ?
C25 C24 C29 C28 2.2(5) . . . . ?
C25 C26 C27 C28 0.6(6) . . . . ?
C21 C20 C19 N3 0.9(4) . . . . ?
C21 C20 C19 O4 179.5(4) . . . . ?
C21 C22 C24 C29 -140.4(4) . . . . ?
C21 C22 C24 C25 41.5(6) . . . . ?
C36 C31 C32 C33 0.5(6) . . . . ?
C36 C31 C30 O3 -90.0(4) . . . . ?
C36 C35 C34 C33 0.4(7) . . . . ?
C34 C35 C36 C31 -1.6(6) . . . . ?
O2 C1 C2 C3 -178.8(4) . . . . ?
O1 N1 C1 O2 -1.4(6) . . . . ?
O1 N1 C1 C2 179.5(3) . . . . ?
O1 N1 C4 C6 -0.4(5) . . . . ?
O1 N1 C4 C3 -179.6(3) . . . . ?
N1 O1 C12 C13 178.1(3) . . . . ?
N1 C1 C2 C3 0.3(4) . . . . ?
N1 C4 C3 C2 0.0(4) . . . . ?
N1 C4 C3 C5 173.5(3) . . . . ?
C1 N1 C4 C6 179.4(3) . . . . ?
C1 N1 C4 C3 0.2(4) . . . . ?
C1 C2 C3 C4 -0.2(4) . . . . ?
C1 C2 C3 C5 -173.8(4) . . . . ?
C6 C4 C3 C2 -179.1(4) . . . . ?
C6 C4 C3 C5 -5.5(7) . . . . ?
C6 C7 C8 C9 0.9(6) . . . . ?
C13 C14 C15 C16 0.9(6) . . . . ?
C12 O1 N1 C1 92.4(4) . . . . ?
C12 O1 N1 C4 -87.8(4) . . . . ?
C12 C13 C14 C15 179.2(3) . . . . ?
C12 C13 C18 C17 -179.9(4) . . . . ?
C14 C13 C12 O1 -95.4(4) . . . . ?
C14 C13 C18 C17 -1.4(6) . . . . ?
C2 C3 C5 N2 0(12) . . . . ?
C4 N1 C1 O2 178.8(3) . . . . ?
C4 N1 C1 C2 -0.3(4) . . . . ?
C4 C6 C11 C10 -179.1(4) . . . . ?
C4 C6 C7 C8 178.9(4) . . . . ?
C4 C3 C5 N2 -173(11) . . . . ?
C17 C16 C15 C14 -1.9(6) . . . . ?
C18 C13 C12 O1 83.1(4) . . . . ?
C18 C13 C14 C15 0.7(6) . . . . ?
C18 C17 C16 C15 1.2(6) . . . . ?
C16 C17 C18 C13 0.4(6) . . . . ?
C11 C6 C4 N1 -42.6(5) . . . . ?
C11 C6 C4 C3 136.4(4) . . . . ?
C11 C6 C7 C8 0.2(6) . . . . ?
C11 C10 C9 C8 1.7(7) . . . . ?
C7 C6 C4 N1 138.8(4) . . . . ?
C7 C6 C4 C3 -42.3(6) . . . . ?
C7 C6 C11 C10 -0.4(6) . . . . ?
C7 C8 C9 C10 -1.9(7) . . . . ?
C9 C10 C11 C6 -0.6(6) . . . . ?
